data_7220495
loop_
_publ_author_name
'Meenakshisundaram, SP.'
'Manonmoni, J. Vijila'
'Ramasamy, G.'
'Amutha, M.'
'Prasad, A. Aditya'

_publ_section_title
;
 Synthesis, growth, structure and characterization of potassium lithium
 hydrogen phthalate mixed crystals
;
_journal_name_full 'RSC Adv.'
_journal_paper_doi 10.1039/C5RA05634A
_journal_year 2015
_chemical_formula_moiety 'C16 H16 K Li O11'
_chemical_formula_sum 'C16 H16 K Li O11'
_chemical_formula_weight 430.33
_chemical_name_systematic
; 
 ? 
;
_space_group_IT_number 4
_symmetry_cell_setting monoclinic
_symmetry_space_group_name_Hall 'P 2yb'
_symmetry_space_group_name_H-M 'P 1 21 1'
_atom_sites_solution_hydrogens geom
_atom_sites_solution_primary direct
_atom_sites_solution_secondary difmap
_audit_creation_method SHELXL-97
_cell_angle_alpha 90.00
_cell_angle_beta 105.730(3)
_cell_angle_gamma 90.00
_cell_formula_units_Z 2
_cell_length_a 9.4866(3)
_cell_length_b 6.7690(2)
_cell_length_c 15.3967(5)
_cell_measurement_reflns_used 6765
_cell_measurement_temperature 293(2)
_cell_measurement_theta_max 32.63
_cell_measurement_theta_min 5.74
_cell_volume 951.67(5)
_computing_cell_refinement 'APEX2/SAINT (Bruker, 2004)'
_computing_data_collection 'APEX2 (Bruker, 2004)'
_computing_data_reduction 'SAINT/XPREP (Bruker, 2004)'
_computing_molecular_graphics 'ORTEP3 (Farrugia, 1997) and Mercury (Bruno et al., 2002)'
_computing_publication_material 'SHELXL-97 (Sheldrick, 2008)'
_computing_structure_refinement 'SHELXL-97 (Sheldrick, 2008)'
_computing_structure_solution 'SIR92 (Altornare et al., 1993)'
_diffrn_ambient_temperature 293(2)
_diffrn_measured_fraction_theta_full 0.998
_diffrn_measured_fraction_theta_max 0.998
_diffrn_measurement_device_type 'Bruker axs kappa apex2 CCD Diffractometer'
_diffrn_measurement_method '\w and \f scan'
_diffrn_radiation_monochromator graphite
_diffrn_radiation_source 'fine-focus sealed tube'
_diffrn_radiation_type MoK\a
_diffrn_radiation_wavelength 0.71073
_diffrn_reflns_av_R_equivalents 0.0257
_diffrn_reflns_av_sigmaI/netI 0.0246
_diffrn_reflns_limit_h_max 8
_diffrn_reflns_limit_h_min -11
_diffrn_reflns_limit_k_max 8
_diffrn_reflns_limit_k_min -7
_diffrn_reflns_limit_l_max 17
_diffrn_reflns_limit_l_min -18
_diffrn_reflns_number 8986
_diffrn_reflns_theta_full 25.00
_diffrn_reflns_theta_max 25.00
_diffrn_reflns_theta_min 2.28
_exptl_absorpt_coefficient_mu 0.337
_exptl_absorpt_correction_T_max 0.9235
_exptl_absorpt_correction_T_min 0.8863
_exptl_absorpt_correction_type multi-scan
_exptl_absorpt_process_details 'SADABS (Bruker, 2004)'
_exptl_crystal_colour colourless
_exptl_crystal_density_diffrn 1.502
_exptl_crystal_density_method 'not measured'
_exptl_crystal_description Block
_exptl_crystal_F_000 444
_exptl_crystal_size_max 0.35
_exptl_crystal_size_mid 0.35
_exptl_crystal_size_min 0.30
_refine_diff_density_max 0.239
_refine_diff_density_min -0.217
_refine_diff_density_rms 0.032
_refine_ls_abs_structure_details 'Flack H D (1983), Acta Cryst. A39, 876-881'
_refine_ls_abs_structure_Flack 0.01(3)
_refine_ls_extinction_coef 0.032(2)
_refine_ls_extinction_expression Fc^*^=kFc[1+0.001xFc^2^\l^3^/sin(2\q)]^-1/4^
_refine_ls_extinction_method SHELXL
_refine_ls_goodness_of_fit_ref 1.039
_refine_ls_hydrogen_treatment mixed
_refine_ls_matrix_type full
_refine_ls_number_parameters 297
_refine_ls_number_reflns 3288
_refine_ls_number_restraints 14
_refine_ls_restrained_S_all 1.042
_refine_ls_R_factor_all 0.0256
_refine_ls_R_factor_gt 0.0246
_refine_ls_shift/su_max 0.000
_refine_ls_shift/su_mean 0.000
_refine_ls_structure_factor_coef Fsqd
_refine_ls_weighting_details 'calc w=1/[\s^2^(Fo^2^)+(0.0362P)^2^+0.1758P] where P=(Fo^2^+2Fc^2^)/3'
_refine_ls_weighting_scheme calc
_refine_ls_wR_factor_gt 0.0666
_refine_ls_wR_factor_ref 0.0676
_reflns_number_gt 3195
_reflns_number_total 3288
_reflns_threshold_expression >2sigma(I)
_cod_data_source_file c5ra05634a2.cif
_cod_data_source_block shelxl
_cod_depositor_comments
;
The following automatic conversions were performed:

'_symmetry_cell_setting' value 'Monoclinic' changed to 'monoclinic'
according to
/usr/data/users/saulius/crontab/automatic-downloads/rss-feeds/RSC/lib/dictionaries/cif_core.dic
dictionary named 'cif_core.dic' version 2.4.2 from 2011-04-26.

Automatic conversion script
Id: cif_fix_values 3271 2015-04-21 07:52:19Z andrius 
;
_cod_original_sg_symbol_H-M P21
_cod_database_code 7220495

loop_
_symmetry_equiv_pos_as_xyz
'x, y, z'
'-x, y+1/2, -z'

loop_
_atom_site_label
_atom_site_type_symbol
_atom_site_fract_x
_atom_site_fract_y
_atom_site_fract_z
_atom_site_U_iso_or_equiv
_atom_site_adp_type
_atom_site_occupancy
_atom_site_symmetry_multiplicity
_atom_site_calc_flag
_atom_site_refinement_flags
C1 C 0.21448(18) 0.1108(3) 0.25207(11) 0.0290(4) Uani 1 1 d .
C2 C 0.36317(18) 0.1391(2) 0.31479(11) 0.0270(4) Uani 1 1 d .
C3 C 0.3990(2) 0.0441(3) 0.39832(12) 0.0346(4) Uani 1 1 d .
H3 H 0.3289 -0.0320 0.4149 0.034(5) Uiso 1 1 calc R
C4 C 0.5370(2) 0.0621(3) 0.45642(13) 0.0415(5) Uani 1 1 d .
H4 H 0.5591 0.0020 0.5128 0.054(7) Uiso 1 1 calc R
C5 C 0.6423(2) 0.1692(3) 0.43076(14) 0.0415(5) Uani 1 1 d .
H5 H 0.7355 0.1815 0.4700 0.060(7) Uiso 1 1 calc R
C6 C 0.61035(18) 0.2586(3) 0.34706(12) 0.0365(4) Uani 1 1 d .
H6 H 0.6835 0.3258 0.3294 0.027(5) Uiso 1 1 calc R
C7 C 0.46944(17) 0.2489(3) 0.28878(11) 0.0268(3) Uani 1 1 d .
C8 C 0.43970(18) 0.3765(3) 0.20536(11) 0.0280(4) Uani 1 1 d .
C9 C 0.07408(18) -0.3996(3) 0.26645(11) 0.0276(4) Uani 1 1 d .
C10 C -0.03137(18) -0.3720(3) 0.32126(11) 0.0259(3) Uani 1 1 d .
C11 C -0.0002(2) -0.4488(3) 0.40871(12) 0.0335(4) Uani 1 1 d .
H11 H 0.0861 -0.5192 0.4318 0.042(6) Uiso 1 1 calc R
C12 C -0.0955(2) -0.4215(3) 0.46096(12) 0.0406(5) Uani 1 1 d .
H12 H -0.0736 -0.4719 0.5193 0.051(6) Uiso 1 1 calc R
C13 C -0.2233(2) -0.3193(3) 0.42610(14) 0.0420(5) Uani 1 1 d .
H13 H -0.2867 -0.2977 0.4618 0.050(6) Uiso 1 1 calc R
C14 C -0.2592(2) -0.2481(3) 0.33885(12) 0.0346(4) Uani 1 1 d .
H14 H -0.3482 -0.1840 0.3156 0.057(7) Uiso 1 1 calc R
C15 C -0.16325(17) -0.2716(2) 0.28558(11) 0.0246(3) Uani 1 1 d .
C16 C -0.20313(17) -0.1742(2) 0.19378(11) 0.0253(3) Uani 1 1 d .
O1 O 0.19131(15) 0.1173(2) 0.17073(8) 0.0441(4) Uani 1 1 d .
O2 O 0.11299(14) 0.0753(2) 0.29343(9) 0.0426(4) Uani 1 1 d .
H2 H 0.0337 0.0614 0.2560 0.064 Uiso 1 1 calc R
O3 O 0.50417(15) 0.3392(2) 0.14723(9) 0.0407(3) Uani 1 1 d .
O4 O 0.35818(14) 0.5242(2) 0.20279(9) 0.0404(3) Uani 1 1 d .
O5 O 0.46448(19) 0.0001(3) 0.04237(12) 0.0581(5) Uani 1 1 d D
H5B H 0.474(4) 0.094(5) 0.090(2) 0.087 Uiso 0.65(3) 1 d PD
H5A H 0.526(5) -0.102(5) 0.076(3) 0.087 Uiso 0.46(5) 1 d PD
H5C H 0.533(3) 0.056(5) 0.015(2) 0.087 Uiso 0.89(5) 1 d PD
O6 O 0.19747(14) -0.1558(2) -0.10249(9) 0.0355(3) Uani 1 1 d D
O7 O -0.1090(2) -0.1248(3) -0.00636(11) 0.0622(5) Uani 1 1 d D
H7A H -0.143(3) -0.198(5) -0.0554(15) 0.093 Uiso 1 1 d D
H7B H -0.159(3) -0.148(6) 0.0338(16) 0.093 Uiso 1 1 d D
O8 O 0.03481(13) -0.3963(2) 0.18400(8) 0.0376(3) Uani 1 1 d .
O9 O 0.20889(13) -0.4255(2) 0.31311(9) 0.0392(3) Uani 1 1 d .
H9 H 0.2636 -0.3666 0.2889 0.059 Uiso 1 1 calc R
O10 O -0.30424(13) -0.2460(2) 0.13228(8) 0.0352(3) Uani 1 1 d .
O11 O -0.13698(14) -0.0185(2) 0.18556(9) 0.0396(3) Uani 1 1 d .
K1 K 0.18665(5) -0.23542(7) 0.07031(3) 0.04813(14) Uani 1 1 d .
Li1 Li 0.3786(3) -0.0063(5) -0.0892(2) 0.0321(6) Uani 1 1 d .
H6A H 0.124(2) -0.077(3) -0.1271(17) 0.065(8) Uiso 1 1 d D
H6B H 0.180(2) -0.273(3) -0.1314(15) 0.050(7) Uiso 1 1 d D

loop_
_atom_site_aniso_label
_atom_site_aniso_U_11
_atom_site_aniso_U_22
_atom_site_aniso_U_33
_atom_site_aniso_U_23
_atom_site_aniso_U_13
_atom_site_aniso_U_12
C1 0.0300(9) 0.0263(9) 0.0311(9) -0.0001(7) 0.0091(7) -0.0051(7)
C2 0.0290(9) 0.0245(9) 0.0278(8) -0.0029(7) 0.0083(7) 0.0007(7)
C3 0.0413(10) 0.0340(10) 0.0300(9) 0.0007(8) 0.0124(7) -0.0006(8)
C4 0.0496(12) 0.0368(11) 0.0321(10) 0.0024(8) 0.0011(8) 0.0097(9)
C5 0.0325(10) 0.0372(11) 0.0444(11) -0.0034(9) -0.0074(8) 0.0047(8)
C6 0.0251(8) 0.0316(9) 0.0493(10) -0.0035(9) 0.0045(7) -0.0004(8)
C7 0.0240(8) 0.0247(8) 0.0325(8) -0.0061(7) 0.0087(6) 0.0004(7)
C8 0.0229(8) 0.0300(10) 0.0313(9) -0.0037(7) 0.0077(7) -0.0075(7)
C9 0.0274(8) 0.0246(8) 0.0292(9) 0.0018(7) 0.0049(7) 0.0012(7)
C10 0.0267(8) 0.0237(8) 0.0264(8) -0.0012(7) 0.0056(6) -0.0026(7)
C11 0.0355(9) 0.0337(9) 0.0271(8) 0.0036(7) 0.0012(7) -0.0013(8)
C12 0.0582(13) 0.0391(11) 0.0256(9) 0.0009(8) 0.0133(8) -0.0100(10)
C13 0.0553(12) 0.0388(11) 0.0421(11) -0.0027(9) 0.0305(10) -0.0062(10)
C14 0.0352(9) 0.0287(9) 0.0435(10) -0.0020(9) 0.0168(8) 0.0024(8)
C15 0.0249(8) 0.0216(9) 0.0275(8) -0.0027(6) 0.0074(6) -0.0045(6)
C16 0.0209(8) 0.0230(8) 0.0315(8) 0.0012(6) 0.0063(7) 0.0035(6)
O1 0.0417(7) 0.0595(9) 0.0291(7) -0.0003(6) 0.0061(5) -0.0167(7)
O2 0.0285(6) 0.0613(10) 0.0385(7) 0.0040(7) 0.0097(5) -0.0114(7)
O3 0.0490(8) 0.0377(8) 0.0452(8) -0.0067(6) 0.0294(6) -0.0078(6)
O4 0.0377(7) 0.0426(8) 0.0446(8) 0.0137(6) 0.0177(6) 0.0128(6)
O5 0.0672(11) 0.0513(10) 0.0412(8) -0.0115(7) -0.0102(8) 0.0231(9)
O6 0.0353(7) 0.0310(7) 0.0387(7) -0.0016(6) 0.0075(6) -0.0011(6)
O7 0.0744(11) 0.0730(12) 0.0378(8) 0.0040(8) 0.0128(8) 0.0113(10)
O8 0.0281(6) 0.0565(9) 0.0282(7) 0.0032(6) 0.0078(5) 0.0037(6)
O9 0.0255(6) 0.0546(9) 0.0355(7) 0.0023(6) 0.0046(5) 0.0078(6)
O10 0.0328(6) 0.0286(6) 0.0358(6) -0.0011(6) -0.0050(5) 0.0009(6)
O11 0.0338(7) 0.0343(7) 0.0440(7) 0.0140(6) -0.0008(6) -0.0074(6)
K1 0.0637(3) 0.0471(3) 0.0342(2) 0.0066(2) 0.01427(19) -0.0014(2)
Li1 0.0339(15) 0.0305(15) 0.0317(14) -0.0013(12) 0.0083(12) 0.0033(13)

loop_
_atom_type_symbol
_atom_type_description
_atom_type_scat_dispersion_real
_atom_type_scat_dispersion_imag
_atom_type_scat_source
C C 0.0033 0.0016 'International Tables Vol C Tables 4.2.6.8 and 6.1.1.4'
H H 0.0000 0.0000 'International Tables Vol C Tables 4.2.6.8 and 6.1.1.4'
O O 0.0106 0.0060 'International Tables Vol C Tables 4.2.6.8 and 6.1.1.4'
K K 0.2009 0.2494 'International Tables Vol C Tables 4.2.6.8 and 6.1.1.4'
Li Li -0.0003 0.0001 'International Tables Vol C Tables 4.2.6.8 and 6.1.1.4'

loop_
_geom_angle_atom_site_label_1
_geom_angle_atom_site_label_2
_geom_angle_atom_site_label_3
_geom_angle
_geom_angle_site_symmetry_1
_geom_angle_site_symmetry_3
O1 C1 O2 123.82(16) . .
O1 C1 C2 122.65(15) . .
O2 C1 C2 113.52(14) . .
C3 C2 C7 119.72(16) . .
C3 C2 C1 119.31(16) . .
C7 C2 C1 120.85(14) . .
C4 C3 C2 120.62(18) . .
C4 C3 H3 119.7 . .
C2 C3 H3 119.7 . .
C5 C4 C3 119.77(18) . .
C5 C4 H4 120.1 . .
C3 C4 H4 120.1 . .
C4 C5 C6 120.43(17) . .
C4 C5 H5 119.8 . .
C6 C5 H5 119.8 . .
C5 C6 C7 120.61(18) . .
C5 C6 H6 119.7 . .
C7 C6 H6 119.7 . .
C6 C7 C2 118.75(16) . .
C6 C7 C8 116.49(15) . .
C2 C7 C8 124.47(14) . .
O3 C8 O4 123.96(17) . .
O3 C8 C7 118.89(16) . .
O4 C8 C7 116.93(14) . .
O8 C9 O9 123.68(16) . .
O8 C9 C10 121.68(15) . .
O9 C9 C10 114.63(15) . .
C11 C10 C15 119.50(15) . .
C11 C10 C9 120.06(16) . .
C15 C10 C9 120.43(15) . .
C12 C11 C10 120.78(17) . .
C12 C11 H11 119.6 . .
C10 C11 H11 119.6 . .
C13 C12 C11 119.33(18) . .
C13 C12 H12 120.3 . .
C11 C12 H12 120.3 . .
C12 C13 C14 121.05(18) . .
C12 C13 H13 119.5 . .
C14 C13 H13 119.5 . .
C13 C14 C15 120.39(18) . .
C13 C14 H14 119.8 . .
C15 C14 H14 119.8 . .
C14 C15 C10 118.89(15) . .
C14 C15 C16 117.64(15) . .
C10 C15 C16 123.34(14) . .
O10 C16 O11 123.67(16) . .
O10 C16 C15 119.04(15) . .
O11 C16 C15 117.18(14) . .
C1 O1 K1 120.26(13) . .
C1 O2 H2 109.5 . .
C8 O3 Li1 133.54(15) . 2_655
C8 O4 K1 136.40(11) . 1_565
Li1 O5 K1 90.06(11) . .
Li1 O5 H5B 137(3) . .
K1 O5 H5B 98(2) . .
Li1 O5 H5A 124(3) . .
K1 O5 H5A 89(3) . .
H5B O5 H5A 99(2) . .
Li1 O5 H5C 72(2) . .
K1 O5 H5C 162(2) . .
H5B O5 H5C 98(2) . .
H5A O5 H5C 97(2) . .
Li1 O6 K1 105.23(10) . .
Li1 O6 H6A 107.7(17) . .
K1 O6 H6A 107.6(17) . .
Li1 O6 H6B 123.1(15) . .
K1 O6 H6B 104.7(15) . .
H6A O6 H6B 107.6(18) . .
K1 O7 K1 121.60(7) . 2
K1 O7 H7A 107(2) . .
K1 O7 H7A 103(2) 2 .
K1 O7 H7B 109(2) . .
K1 O7 H7B 105(2) 2 .
H7A O7 H7B 111(2) . .
C9 O8 K1 126.75(11) . .
C9 O9 H9 109.5 . .
C16 O10 Li1 138.02(15) . 2_545
O6 K1 O4 131.39(4) . 1_545
O6 K1 O8 148.38(4) . .
O4 K1 O8 66.80(4) 1_545 .
O6 K1 O7 80.63(5) . .
O4 K1 O7 141.30(5) 1_545 .
O8 K1 O7 75.03(4) . .
O6 K1 O1 111.33(4) . .
O4 K1 O1 100.02(4) 1_545 .
O8 K1 O1 85.44(4) . .
O7 K1 O1 82.65(5) . .
O6 K1 O7 85.44(5) . 2_545
O4 K1 O7 75.83(5) 1_545 2_545
O8 K1 O7 73.99(5) . 2_545
O7 K1 O7 88.08(4) . 2_545
O1 K1 O7 159.04(5) . 2_545
O6 K1 O5 61.59(4) . .
O4 K1 O5 92.91(4) 1_545 .
O8 K1 O5 150.00(4) . .
O7 K1 O5 124.72(5) . .
O1 K1 O5 76.29(4) . .
O7 K1 O5 124.05(5) 2_545 .
O6 K1 Li1 30.09(5) . .
O4 K1 Li1 115.55(5) 1_545 .
O8 K1 Li1 177.65(5) . .
O7 K1 Li1 102.63(6) . .
O1 K1 Li1 94.01(6) . .
O7 K1 Li1 106.38(6) 2_545 .
O5 K1 Li1 31.51(5) . .
O6 K1 K1 69.64(3) . 2
O4 K1 K1 158.76(3) 1_545 2
O8 K1 K1 96.43(3) . 2
O7 K1 K1 29.24(4) . 2
O1 K1 K1 64.34(3) . 2
O7 K1 K1 113.28(4) 2_545 2
O5 K1 K1 96.77(3) . 2
Li1 K1 K1 81.28(5) . 2
O6 K1 K1 85.45(3) . 2_545
O4 K1 K1 97.37(3) 1_545 2_545
O8 K1 K1 64.88(3) . 2_545
O7 K1 K1 59.24(4) . 2_545
O1 K1 K1 135.79(3) . 2_545
O7 K1 K1 29.16(4) 2_545 2_545
O5 K1 K1 142.87(3) . 2_545
Li1 K1 K1 114.29(5) . 2_545
K1 K1 K1 86.222(15) 2 2_545
O3 Li1 O10 122.51(16) 2_645 2
O3 Li1 O6 105.87(16) 2_645 .
O10 Li1 O6 101.87(14) 2 .
O3 Li1 O5 111.20(16) 2_645 .
O10 Li1 O5 109.98(16) 2 .
O6 Li1 O5 103.07(16) . .
O3 Li1 K1 121.62(13) 2_645 .
O10 Li1 K1 113.62(12) 2 .
O6 Li1 K1 44.68(7) . .
O5 Li1 K1 58.42(10) . .
O3 Li1 H5C 95.8(9) 2_645 .
O10 Li1 H5C 102.3(10) 2 .
O6 Li1 H5C 131.0(6) . .
O5 Li1 H5C 28.2(5) . .
K1 Li1 H5C 86.5(6) . .

loop_
_geom_bond_atom_site_label_1
_geom_bond_atom_site_label_2
_geom_bond_distance
_geom_bond_site_symmetry_2
C1 O1 1.212(2) .
C1 O2 1.313(2) .
C1 C2 1.490(2) .
C2 C3 1.395(2) .
C2 C7 1.396(2) .
C3 C4 1.377(3) .
C3 H3 0.9300 .
C4 C5 1.376(3) .
C4 H4 0.9300 .
C5 C6 1.381(3) .
C5 H5 0.9300 .
C6 C7 1.395(2) .
C6 H6 0.9300 .
C7 C8 1.509(2) .
C8 O3 1.239(2) .
C8 O4 1.258(2) .
C9 O8 1.222(2) .
C9 O9 1.298(2) .
C9 C10 1.485(2) .
C10 C11 1.398(2) .
C10 C15 1.399(2) .
C11 C12 1.376(3) .
C11 H11 0.9300 .
C12 C13 1.372(3) .
C12 H12 0.9300 .
C13 C14 1.380(3) .
C13 H13 0.9300 .
C14 C15 1.390(2) .
C14 H14 0.9300 .
C15 C16 1.512(2) .
C16 O10 1.249(2) .
C16 O11 1.251(2) .
O1 K1 2.8385(16) .
O2 H2 0.8200 .
O3 Li1 1.915(3) 2_655
O4 K1 2.7671(13) 1_565
O5 Li1 1.968(3) .
O5 K1 3.207(2) .
O5 H5B 0.949(18) .
O5 H5A 0.958(19) .
O5 H5C 0.944(18) .
O6 Li1 1.956(3) .
O6 K1 2.7436(13) .
O6 H6A 0.879(16) .
O6 H6B 0.905(16) .
O7 K1 2.8331(19) .
O7 K1 2.840(2) 2
O7 H7A 0.886(17) .
O7 H7B 0.888(17) .
O8 K1 2.7734(13) .
O9 H9 0.8200 .
O10 Li1 1.946(3) 2_545
K1 O4 2.7671(13) 1_545
K1 O7 2.840(2) 2_545
K1 Li1 3.765(3) .
K1 K1 4.9523(7) 2
K1 K1 4.9523(7) 2_545
Li1 O3 1.915(3) 2_645
Li1 O10 1.946(3) 2
Li1 H5C 1.90(3) .

loop_
_geom_hbond_atom_site_label_D
_geom_hbond_atom_site_label_H
_geom_hbond_atom_site_label_A
_geom_hbond_distance_DH
_geom_hbond_distance_HA
_geom_hbond_distance_DA
_geom_hbond_angle_DHA
_geom_hbond_site_symmetry_A
O2 H2 O11 0.82 1.77 2.5786(18) 167.8 .
O5 H5B O3 0.949(18) 1.87(2) 2.773(2) 158(4) .
O5 H5A O10 0.958(19) 1.88(3) 2.8033(19) 161(4) 1_655
O7 H7A O1 0.886(17) 2.118(18) 2.998(2) 172(3) 2_545
O7 H7B O10 0.888(17) 2.403(18) 3.287(2) 173(3) .
O7 H7B O11 0.888(17) 2.45(2) 3.122(2) 133(3) .
O9 H9 O4 0.82 1.94 2.5124(18) 126.4 1_545
O6 H6A O8 0.879(16) 1.953(16) 2.831(2) 178(3) 2
O6 H6B O11 0.905(16) 1.852(16) 2.7560(18) 176(2) 2_545

loop_
_geom_torsion_atom_site_label_1
_geom_torsion_atom_site_label_2
_geom_torsion_atom_site_label_3
_geom_torsion_atom_site_label_4
_geom_torsion
_geom_torsion_site_symmetry_1
_geom_torsion_site_symmetry_4
O1 C1 C2 C3 -150.01(19) . .
O2 C1 C2 C3 28.9(2) . .
O1 C1 C2 C7 26.0(3) . .
O2 C1 C2 C7 -155.10(17) . .
C7 C2 C3 C4 1.8(3) . .
C1 C2 C3 C4 177.81(18) . .
C2 C3 C4 C5 -2.2(3) . .
C3 C4 C5 C6 -0.1(3) . .
C4 C5 C6 C7 2.8(3) . .
C5 C6 C7 C2 -3.1(3) . .
C5 C6 C7 C8 170.96(18) . .
C3 C2 C7 C6 0.9(2) . .
C1 C2 C7 C6 -175.10(17) . .
C3 C2 C7 C8 -172.71(17) . .
C1 C2 C7 C8 11.3(3) . .
C6 C7 C8 O3 66.2(2) . .
C2 C7 C8 O3 -120.06(18) . .
C6 C7 C8 O4 -108.62(18) . .
C2 C7 C8 O4 65.1(2) . .
O8 C9 C10 C11 155.28(18) . .
O9 C9 C10 C11 -25.2(2) . .
O8 C9 C10 C15 -23.8(3) . .
O9 C9 C10 C15 155.69(16) . .
C15 C10 C11 C12 -2.0(3) . .
C9 C10 C11 C12 178.85(17) . .
C10 C11 C12 C13 0.7(3) . .
C11 C12 C13 C14 1.7(3) . .
C12 C13 C14 C15 -2.7(3) . .
C13 C14 C15 C10 1.3(3) . .
C13 C14 C15 C16 -174.62(17) . .
C11 C10 C15 C14 1.0(3) . .
C9 C10 C15 C14 -179.86(16) . .
C11 C10 C15 C16 176.68(16) . .
C9 C10 C15 C16 -4.2(2) . .
C14 C15 C16 O10 -73.1(2) . .
C10 C15 C16 O10 111.14(18) . .
C14 C15 C16 O11 103.07(18) . .
C10 C15 C16 O11 -72.6(2) . .
O2 C1 O1 K1 -84.0(2) . .
C2 C1 O1 K1 94.84(18) . .
O4 C8 O3 Li1 47.9(3) . 2_655
C7 C8 O3 Li1 -126.6(2) . 2_655
O3 C8 O4 K1 26.8(3) . 1_565
C7 C8 O4 K1 -158.64(12) . 1_565
O9 C9 O8 K1 -37.1(3) . .
C10 C9 O8 K1 142.39(13) . .
O11 C16 O10 Li1 146.0(2) . 2_545
C15 C16 O10 Li1 -38.0(3) . 2_545
Li1 O6 K1 O4 -68.01(12) . 1_545
Li1 O6 K1 O8 176.51(11) . .
Li1 O6 K1 O7 136.63(11) . .
Li1 O6 K1 O1 58.37(11) . .
Li1 O6 K1 O7 -134.57(11) . 2_545
Li1 O6 K1 O5 -1.58(10) . .
Li1 O6 K1 K1 108.52(11) . 2
Li1 O6 K1 K1 -163.83(11) . 2_545
C9 O8 K1 O6 -179.51(13) . .
C9 O8 K1 O4 47.95(15) . 1_545
C9 O8 K1 O7 -138.60(16) . .
C9 O8 K1 O1 -55.00(15) . .
C9 O8 K1 O7 129.08(16) . 2_545
C9 O8 K1 O5 -2.9(2) . .
C9 O8 K1 Li1 -131.5(14) . .
C9 O8 K1 K1 -118.50(15) . 2
C9 O8 K1 K1 158.75(16) . 2_545
K1 O7 K1 O6 -64.72(7) 2 .
K1 O7 K1 O4 145.29(7) 2 1_545
K1 O7 K1 O8 135.64(7) 2 .
K1 O7 K1 O1 48.42(6) 2 .
K1 O7 K1 O7 -150.41(9) 2 2_545
K1 O7 K1 O5 -19.23(9) 2 .
K1 O7 K1 Li1 -44.06(8) 2 .
K1 O7 K1 K1 -154.99(8) 2 2_545
C1 O1 K1 O6 -166.30(12) . .
C1 O1 K1 O4 -24.13(14) . 1_545
C1 O1 K1 O8 41.33(13) . .
C1 O1 K1 O7 116.79(14) . .
C1 O1 K1 O7 52.3(2) . 2_545
C1 O1 K1 O5 -114.70(14) . .
C1 O1 K1 Li1 -140.96(14) . .
C1 O1 K1 K1 140.71(14) . 2
C1 O1 K1 K1 87.48(14) . 2_545
Li1 O5 K1 O6 1.52(10) . .
Li1 O5 K1 O4 138.01(10) . 1_545
Li1 O5 K1 O8 -176.49(11) . .
Li1 O5 K1 O7 -51.60(12) . .
Li1 O5 K1 O1 -122.38(11) . .
Li1 O5 K1 O7 63.17(11) . 2_545
Li1 O5 K1 K1 -60.93(10) . 2
Li1 O5 K1 K1 31.76(12) . 2_545
K1 O6 Li1 O3 119.19(12) . 2_645
K1 O6 Li1 O10 -111.70(11) . 2
K1 O6 Li1 O5 2.33(15) . .
K1 O5 Li1 O3 -114.94(14) . 2_645
K1 O5 Li1 O10 106.08(14) . 2
K1 O5 Li1 O6 -1.92(13) . .
O6 K1 Li1 O3 -80.44(16) . 2_645
O4 K1 Li1 O3 49.12(16) 1_545 2_645
O8 K1 Li1 O3 -131.5(13) . 2_645
O7 K1 Li1 O3 -124.42(14) . 2_645
O1 K1 Li1 O3 152.22(14) . 2_645
O7 K1 Li1 O3 -32.70(15) 2_545 2_645
O5 K1 Li1 O3 96.89(17) . 2_645
K1 K1 Li1 O3 -144.52(14) 2 2_645
K1 K1 Li1 O3 -62.71(15) 2_545 2_645
O6 K1 Li1 O10 82.93(15) . 2
O4 K1 Li1 O10 -147.51(11) 1_545 2
O8 K1 Li1 O10 31.9(15) . 2
O7 K1 Li1 O10 38.96(14) . 2
O1 K1 Li1 O10 -44.40(12) . 2
O7 K1 Li1 O10 130.68(12) 2_545 2
O5 K1 Li1 O10 -99.73(16) . 2
K1 K1 Li1 O10 18.86(11) 2 2
K1 K1 Li1 O10 100.67(12) 2_545 2
O4 K1 Li1 O6 129.56(10) 1_545 .
O8 K1 Li1 O6 -51.0(15) . .
O7 K1 Li1 O6 -43.98(11) . .
O1 K1 Li1 O6 -127.34(10) . .
O7 K1 Li1 O6 47.74(11) 2_545 .
O5 K1 Li1 O6 177.33(18) . .
K1 K1 Li1 O6 -64.08(10) 2 .
K1 K1 Li1 O6 17.74(12) 2_545 .
O6 K1 Li1 O5 -177.33(18) . .
O4 K1 Li1 O5 -47.78(11) 1_545 .
O8 K1 Li1 O5 131.6(14) . .
O7 K1 Li1 O5 138.69(10) . .
O1 K1 Li1 O5 55.33(10) . .
O7 K1 Li1 O5 -129.59(10) 2_545 .
K1 K1 Li1 O5 118.59(10) 2 .
K1 K1 Li1 O5 -159.60(8) 2_545 .
